data_4111423
loop_
_publ_author_name
'Liang Deng'
'Anthony J. Giessert'
'Oksana O. Gerlitz'
'Xing Dai'
'Steven T. Diver'
'Huw M. L. Davies'

_publ_section_title
;
 Metal Carbene-Promoted Sequential Transformations for the
 Enantioselective Synthesis of Highly Functionalized Cycloheptadienes
;
_journal_name_full 'Journal of the American Chemical Society'
_journal_page_first 1342
_journal_page_last 1343
_journal_paper_doi 10.1021/ja045173t
_journal_volume 127
_journal_year 2005
_chemical_formula_sum 'C24 H25 Br O5'
_chemical_formula_weight 473.35
_chemical_name_common BrPh-cyclopropane
_chemical_name_systematic
; 
 (1S, 2S) 2-(Acetoxy-phenyl-methyl)-2-(2-ethoxy-vinyl)-1-(4-bromo-
 phenyl)-cyclopropanecarboxylic acid methyl ester 
;
_space_group_IT_number 4
_symmetry_cell_setting monoclinic
_symmetry_space_group_name_Hall 'P 2yb'
_symmetry_space_group_name_H-M 'P 1 21 1'
_atom_sites_solution_hydrogens difmap
_atom_sites_solution_primary direct
_atom_sites_solution_secondary difmap
_audit_creation_method SHELXL-97
_cell_angle_alpha 90.00
_cell_angle_beta 106.5420(10)
_cell_angle_gamma 90.00
_cell_formula_units_Z 2
_cell_length_a 6.3815(2)
_cell_length_b 16.4835(6)
_cell_length_c 10.9674(4)
_cell_measurement_reflns_used 870
_cell_measurement_temperature 90(1)
_cell_measurement_theta_max 30.03
_cell_measurement_theta_min 2.30
_cell_volume 1105.91(7)
_computing_cell_refinement 'Bruker SMART'
_computing_data_collection 'Bruker SMART'
_computing_data_reduction 'Bruker SAINT'
_computing_molecular_graphics 'Bruker SHELXTL'
_computing_publication_material 'Bruker SHELXTL'
_computing_structure_refinement 'SHELXL-97 (Sheldrick, 1997)'
_computing_structure_solution 'SHELXS-97 (Sheldrick, 1990)'
_diffrn_ambient_temperature 90(1)
_diffrn_measured_fraction_theta_full 1.000
_diffrn_measured_fraction_theta_max 1.000
_diffrn_measurement_device_type 'CCD area detector'
_diffrn_measurement_method 'phi and omega scans'
_diffrn_radiation_monochromator graphite
_diffrn_radiation_source 'rotating anode'
_diffrn_radiation_type MoK\a
_diffrn_radiation_wavelength 0.71073
_diffrn_reflns_av_R_equivalents 0.0305
_diffrn_reflns_av_sigmaI/netI 0.0477
_diffrn_reflns_limit_h_max 8
_diffrn_reflns_limit_h_min -8
_diffrn_reflns_limit_k_max 23
_diffrn_reflns_limit_k_min -23
_diffrn_reflns_limit_l_max 15
_diffrn_reflns_limit_l_min -15
_diffrn_reflns_number 19263
_diffrn_reflns_theta_full 30.04
_diffrn_reflns_theta_max 30.04
_diffrn_reflns_theta_min 1.94
_diffrn_standards_decay_% none
_diffrn_standards_interval_count none
_diffrn_standards_interval_time none
_diffrn_standards_number none
_exptl_absorpt_coefficient_mu 1.891
_exptl_absorpt_correction_T_max 0.7980
_exptl_absorpt_correction_T_min 0.4833
_exptl_absorpt_correction_type 'empirical SADABS 2.05'
_exptl_crystal_colour colorless
_exptl_crystal_density_diffrn 1.421
_exptl_crystal_density_meas 0
_exptl_crystal_description parallelepiped
_exptl_crystal_F_000 488
_exptl_crystal_size_max 0.45
_exptl_crystal_size_mid 0.20
_exptl_crystal_size_min 0.13
_refine_diff_density_max 0.230
_refine_diff_density_min -0.792
_refine_diff_density_rms 0.080
_refine_ls_abs_structure_details 'Flack H D (1983), Acta Cryst. A39, 876-881'
_refine_ls_abs_structure_Flack 0.014(4)
_refine_ls_extinction_method none
_refine_ls_goodness_of_fit_ref 1.036
_refine_ls_hydrogen_treatment 'riding model and ideal CH3 groups'
_refine_ls_matrix_type full
_refine_ls_number_parameters 274
_refine_ls_number_reflns 6354
_refine_ls_number_restraints 1
_refine_ls_restrained_S_all 1.035
_refine_ls_R_factor_all 0.0263
_refine_ls_R_factor_gt 0.0249
_refine_ls_shift/su_max 0.010
_refine_ls_shift/su_mean <0.001
_refine_ls_structure_factor_coef Fsqd
_refine_ls_weighting_details 'calc w=1/[\s^2^(Fo^2^)+(0.0208P)^2^+0.0000P] where P=(Fo^2^+2Fc^2^)/3'
_refine_ls_weighting_scheme calc
_refine_ls_wR_factor_gt 0.0618
_refine_ls_wR_factor_ref 0.0622
_reflns_number_gt 6092
_reflns_number_total 6354
_reflns_threshold_expression >2sigma(I)
_cod_data_source_file ja045173tsi20040810_095250.cif
_cod_data_source_block BrPhcyclopropane
_cod_database_code 4111423

loop_
_symmetry_equiv_pos_as_xyz
'x, y, z'
'-x, y+1/2, -z'

loop_
_atom_site_label
_atom_site_type_symbol
_atom_site_fract_x
_atom_site_fract_y
_atom_site_fract_z
_atom_site_U_iso_or_equiv
_atom_site_adp_type
_atom_site_occupancy
_atom_site_symmetry_multiplicity
_atom_site_calc_flag
_atom_site_refinement_flags
Br1 Br -0.58859(2) -0.376032(13) -0.080101(15) 0.02419(5) Uani 1 1 d .
O1 O -1.22179(18) -0.31453(7) -0.73819(11) 0.0151(2) Uani 1 1 d .
O2 O -1.27286(18) -0.02529(7) -0.58454(10) 0.0122(2) Uani 1 1 d .
O3 O -1.4406(2) 0.08597(7) -0.53628(12) 0.0211(2) Uani 1 1 d .
O4 O -1.19991(19) -0.03804(7) -0.28562(11) 0.0163(2) Uani 1 1 d .
O5 O -1.55387(18) -0.06736(7) -0.31411(11) 0.0146(2) Uani 1 1 d .
C1 C -1.3434(2) -0.16111(9) -0.39453(13) 0.0096(2) Uani 1 1 d .
C2 C -1.5487(2) -0.19884(9) -0.48047(14) 0.0115(3) Uani 1 1 d .
H2A H -1.5551 -0.2588 -0.4863 0.014 Uiso 1 1 calc R
H2B H -1.6898 -0.1723 -0.4850 0.014 Uiso 1 1 calc R
C3 C -1.3956(2) -0.15561(9) -0.54107(13) 0.0099(2) Uani 1 1 d .
C4 C -1.2570(2) -0.20152(9) -0.60581(14) 0.0113(3) Uani 1 1 d .
H4A H -1.1169 -0.1808 -0.6030 0.014 Uiso 1 1 calc R
C5 C -1.3228(3) -0.27047(9) -0.66733(15) 0.0136(3) Uani 1 1 d .
H5A H -1.4577 -0.2916 -0.6608 0.016 Uiso 1 1 calc R
C6 C -1.0285(3) -0.27973(10) -0.75927(16) 0.0174(3) Uani 1 1 d .
H6A H -0.9137 -0.2732 -0.6774 0.021 Uiso 1 1 calc R
H6B H -1.0620 -0.2257 -0.7997 0.021 Uiso 1 1 calc R
C7 C -0.9509(3) -0.33664(12) -0.84543(18) 0.0244(4) Uani 1 1 d .
H7A H -0.8280 -0.3119 -0.8687 0.037 Uiso 1 1 calc R
H7B H -1.0707 -0.3470 -0.9225 0.037 Uiso 1 1 calc R
H7C H -0.9036 -0.3879 -0.8009 0.037 Uiso 1 1 calc R
C8 C -1.4722(2) -0.07259(9) -0.59831(14) 0.0107(3) Uani 1 1 d .
H8A H -1.5606 -0.0463 -0.5473 0.013 Uiso 1 1 calc R
C9 C -1.6056(2) -0.07477(9) -0.73619(14) 0.0121(3) Uani 1 1 d .
C10 C -1.8290(3) -0.05981(10) -0.76903(15) 0.0159(3) Uani 1 1 d .
H10A H -1.8973 -0.0486 -0.7044 0.019 Uiso 1 1 calc R
C11 C -1.9542(3) -0.06111(11) -0.89671(17) 0.0210(3) Uani 1 1 d .
H11A H -2.1066 -0.0503 -0.9183 0.025 Uiso 1 1 calc R
C12 C -1.8561(3) -0.07821(12) -0.99173(16) 0.0225(3) Uani 1 1 d .
H12A H -1.9408 -0.0797 -1.0783 0.027 Uiso 1 1 calc R
C13 C -1.6324(3) -0.09313(11) -0.95871(16) 0.0213(3) Uani 1 1 d .
H13A H -1.5641 -0.1048 -1.0232 0.026 Uiso 1 1 calc R
C14 C -1.5079(3) -0.09114(10) -0.83221(15) 0.0170(3) Uani 1 1 d .
H14A H -1.3551 -0.1010 -0.8109 0.020 Uiso 1 1 calc R
C15 C -1.2786(3) 0.05334(9) -0.54978(14) 0.0141(3) Uani 1 1 d .
C16 C -1.0584(3) 0.09216(11) -0.52487(16) 0.0186(3) Uani 1 1 d .
H16A H -1.0761 0.1504 -0.5429 0.028 Uiso 1 1 calc R
H16B H -0.9789 0.0675 -0.5798 0.028 Uiso 1 1 calc R
H16C H -0.9759 0.0841 -0.4356 0.028 Uiso 1 1 calc R
C17 C -1.1606(2) -0.21473(9) -0.32117(13) 0.0100(3) Uani 1 1 d .
C18 C -1.2045(3) -0.28748(9) -0.26819(14) 0.0126(3) Uani 1 1 d .
H18A H -1.3516 -0.3046 -0.2822 0.015 Uiso 1 1 calc R
C19 C -1.0347(3) -0.33527(9) -0.19485(15) 0.0143(3) Uani 1 1 d .
H19A H -1.0650 -0.3847 -0.1587 0.017 Uiso 1 1 calc R
C20 C -0.8209(3) -0.30945(10) -0.17561(14) 0.0144(3) Uani 1 1 d .
C21 C -0.7729(2) -0.23754(10) -0.22723(14) 0.0134(3) Uani 1 1 d .
H21A H -0.6255 -0.2208 -0.2132 0.016 Uiso 1 1 calc R
C22 C -0.9432(2) -0.19027(9) -0.29974(14) 0.0121(3) Uani 1 1 d .
H22A H -0.9117 -0.1407 -0.3352 0.015 Uiso 1 1 calc R
C23 C -1.3545(2) -0.08264(9) -0.32616(13) 0.0108(3) Uani 1 1 d .
C24 C -1.5782(3) 0.01005(10) -0.25641(18) 0.0203(3) Uani 1 1 d .
H24A H -1.7252 0.0139 -0.2457 0.030 Uiso 1 1 calc R
H24B H -1.5565 0.0542 -0.3114 0.030 Uiso 1 1 calc R
H24C H -1.4693 0.0143 -0.1732 0.030 Uiso 1 1 calc R

loop_
_atom_site_aniso_label
_atom_site_aniso_U_11
_atom_site_aniso_U_22
_atom_site_aniso_U_33
_atom_site_aniso_U_23
_atom_site_aniso_U_13
_atom_site_aniso_U_12
Br1 0.01765(7) 0.03117(9) 0.02402(8) 0.01566(8) 0.00635(5) 0.01134(7)
O1 0.0164(5) 0.0136(5) 0.0162(5) -0.0063(4) 0.0062(4) 0.0000(4)
O2 0.0144(5) 0.0112(5) 0.0104(5) -0.0008(4) 0.0023(4) -0.0023(4)
O3 0.0239(6) 0.0109(5) 0.0274(6) -0.0008(5) 0.0056(5) 0.0031(4)
O4 0.0144(5) 0.0151(5) 0.0170(5) -0.0036(4) 0.0008(4) -0.0006(4)
O5 0.0154(5) 0.0133(5) 0.0166(5) -0.0030(4) 0.0070(4) 0.0007(4)
C1 0.0101(6) 0.0101(6) 0.0077(6) -0.0001(5) 0.0015(5) -0.0004(5)
C2 0.0104(6) 0.0130(6) 0.0103(6) -0.0016(5) 0.0014(5) -0.0017(5)
C3 0.0108(6) 0.0099(6) 0.0081(6) -0.0011(5) 0.0015(5) -0.0001(5)
C4 0.0126(6) 0.0122(6) 0.0097(6) 0.0010(5) 0.0041(5) 0.0005(5)
C5 0.0129(7) 0.0147(7) 0.0122(7) -0.0016(5) 0.0022(5) 0.0016(5)
C6 0.0191(7) 0.0191(7) 0.0161(7) -0.0022(6) 0.0084(6) -0.0001(6)
C7 0.0260(9) 0.0295(9) 0.0205(8) -0.0062(7) 0.0111(7) 0.0037(7)
C8 0.0111(6) 0.0105(6) 0.0097(6) -0.0002(5) 0.0018(5) -0.0008(5)
C9 0.0149(7) 0.0104(6) 0.0093(6) 0.0012(5) 0.0007(5) -0.0007(5)
C10 0.0149(7) 0.0179(7) 0.0134(7) 0.0005(6) 0.0018(6) 0.0009(6)
C11 0.0166(8) 0.0253(9) 0.0166(7) 0.0021(6) -0.0024(6) -0.0012(6)
C12 0.0243(8) 0.0266(9) 0.0115(7) 0.0006(6) -0.0030(6) -0.0027(7)
C13 0.0267(9) 0.0265(9) 0.0105(7) 0.0007(6) 0.0051(6) 0.0001(7)
C14 0.0176(7) 0.0215(8) 0.0111(7) 0.0015(6) 0.0031(6) 0.0019(6)
C15 0.0200(7) 0.0120(6) 0.0085(6) 0.0007(5) 0.0012(5) -0.0011(5)
C16 0.0227(8) 0.0151(7) 0.0163(7) -0.0013(6) 0.0031(6) -0.0063(6)
C17 0.0118(6) 0.0103(6) 0.0073(6) -0.0005(5) 0.0020(5) 0.0005(5)
C18 0.0137(7) 0.0136(7) 0.0110(6) 0.0003(5) 0.0042(5) 0.0000(5)
C19 0.0183(7) 0.0132(7) 0.0126(6) 0.0032(5) 0.0065(6) 0.0017(6)
C20 0.0152(7) 0.0182(7) 0.0092(6) 0.0024(5) 0.0024(5) 0.0062(6)
C21 0.0111(6) 0.0171(7) 0.0117(6) -0.0009(5) 0.0030(5) 0.0009(5)
C22 0.0130(7) 0.0128(6) 0.0113(6) 0.0003(5) 0.0047(5) -0.0005(5)
C23 0.0142(7) 0.0117(6) 0.0060(6) 0.0022(5) 0.0020(5) 0.0027(5)
C24 0.0250(8) 0.0135(7) 0.0246(9) -0.0056(6) 0.0107(7) 0.0031(6)

loop_
_atom_type_symbol
_atom_type_description
_atom_type_scat_dispersion_real
_atom_type_scat_dispersion_imag
_atom_type_scat_source
C C 0.0033 0.0016 'International Tables Vol C Tables 4.2.6.8 and 6.1.1.4'
H H 0.0000 0.0000 'International Tables Vol C Tables 4.2.6.8 and 6.1.1.4'
O O 0.0106 0.0060 'International Tables Vol C Tables 4.2.6.8 and 6.1.1.4'
Br Br -0.2901 2.4595 'International Tables Vol C Tables 4.2.6.8 and 6.1.1.4'

loop_
_geom_angle_atom_site_label_1
_geom_angle_atom_site_label_2
_geom_angle_atom_site_label_3
_geom_angle
C5 O1 C6 116.68(12)
C15 O2 C8 116.54(12)
C23 O5 C24 115.50(12)
C17 C1 C23 112.20(12)
C17 C1 C2 119.66(12)
C23 C1 C2 120.53(13)
C17 C1 C3 119.68(12)
C23 C1 C3 116.08(12)
C2 C1 C3 59.01(9)
C3 C2 C1 61.68(9)
C4 C3 C2 121.15(12)
C4 C3 C8 115.07(12)
C2 C3 C8 115.66(12)
C4 C3 C1 118.94(12)
C2 C3 C1 59.31(9)
C8 C3 C1 115.36(12)
C5 C4 C3 122.21(14)
C4 C5 O1 128.17(14)
O1 C6 C7 107.57(14)
O2 C8 C9 110.00(12)
O2 C8 C3 105.56(11)
C9 C8 C3 114.44(12)
C10 C9 C14 119.01(14)
C10 C9 C8 119.99(13)
C14 C9 C8 121.00(14)
C9 C10 C11 120.51(15)
C12 C11 C10 120.14(17)
C11 C12 C13 119.28(16)
C14 C13 C12 120.56(16)
C13 C14 C9 120.49(16)
O3 C15 O2 123.49(15)
O3 C15 C16 125.27(15)
O2 C15 C16 111.17(14)
C18 C17 C22 119.02(13)
C18 C17 C1 120.74(13)
C22 C17 C1 120.17(13)
C19 C18 C17 120.67(14)
C20 C19 C18 118.92(14)
C21 C20 C19 121.52(14)
C21 C20 Br1 119.40(12)
C19 C20 Br1 119.06(12)
C20 C21 C22 119.10(14)
C21 C22 C17 120.76(14)
O4 C23 O5 123.21(14)
O4 C23 C1 123.78(14)
O5 C23 C1 113.01(13)

loop_
_geom_bond_atom_site_label_1
_geom_bond_atom_site_label_2
_geom_bond_distance
Br1 C20 1.9014(15)
O1 C5 1.3535(18)
O1 C6 1.437(2)
O2 C15 1.3544(18)
O2 C8 1.4626(18)
O3 C15 1.211(2)
O4 C23 1.2089(19)
O5 C23 1.3399(18)
O5 C24 1.4522(19)
C1 C17 1.502(2)
C1 C23 1.507(2)
C1 C2 1.513(2)
C1 C3 1.5484(19)
C2 C3 1.508(2)
C3 C4 1.488(2)
C3 C8 1.527(2)
C4 C5 1.327(2)
C6 C7 1.512(2)
C8 C9 1.510(2)
C9 C10 1.389(2)
C9 C14 1.394(2)
C10 C11 1.401(2)
C11 C12 1.389(3)
C12 C13 1.391(3)
C13 C14 1.389(2)
C15 C16 1.497(2)
C17 C18 1.396(2)
C17 C22 1.398(2)
C18 C19 1.395(2)
C19 C20 1.387(2)
C20 C21 1.385(2)
C21 C22 1.389(2)

loop_
_geom_torsion_atom_site_label_1
_geom_torsion_atom_site_label_2
_geom_torsion_atom_site_label_3
_geom_torsion_atom_site_label_4
_geom_torsion
C17 C1 C2 C3 -108.83(14)
C23 C1 C2 C3 103.95(14)
C1 C2 C3 C4 107.39(15)
C1 C2 C3 C8 -105.51(14)
C17 C1 C3 C4 -2.3(2)
C23 C1 C3 C4 137.49(14)
C2 C1 C3 C4 -111.05(15)
C17 C1 C3 C2 108.79(15)
C23 C1 C3 C2 -111.46(14)
C17 C1 C3 C8 -145.19(13)
C23 C1 C3 C8 -5.44(18)
C2 C1 C3 C8 106.02(14)
C2 C3 C4 C5 33.0(2)
C8 C3 C4 C5 -114.25(16)
C1 C3 C4 C5 102.71(17)
C3 C4 C5 O1 174.21(14)
C6 O1 C5 C4 -5.8(2)
C5 O1 C6 C7 -177.10(14)
C15 O2 C8 C9 96.77(14)
C15 O2 C8 C3 -139.29(12)
C4 C3 C8 O2 -61.94(15)
C2 C3 C8 O2 148.93(12)
C1 C3 C8 O2 82.44(14)
C4 C3 C8 C9 59.15(17)
C2 C3 C8 C9 -89.98(15)
C1 C3 C8 C9 -156.46(12)
O2 C8 C9 C10 -133.39(14)
C3 C8 C9 C10 108.00(16)
O2 C8 C9 C14 46.18(18)
C3 C8 C9 C14 -72.43(18)
C14 C9 C10 C11 0.0(2)
C8 C9 C10 C11 179.56(15)
C9 C10 C11 C12 0.6(3)
C10 C11 C12 C13 -0.7(3)
C11 C12 C13 C14 0.1(3)
C12 C13 C14 C9 0.5(3)
C10 C9 C14 C13 -0.5(2)
C8 C9 C14 C13 179.88(15)
C8 O2 C15 O3 -3.7(2)
C8 O2 C15 C16 173.61(12)
C23 C1 C17 C18 111.67(15)
C2 C1 C17 C18 -38.1(2)
C3 C1 C17 C18 -107.15(16)
C23 C1 C17 C22 -65.16(18)
C2 C1 C17 C22 145.09(14)
C3 C1 C17 C22 76.02(18)
C22 C17 C18 C19 0.0(2)
C1 C17 C18 C19 -176.85(14)
C17 C18 C19 C20 -0.2(2)
C18 C19 C20 C21 0.1(2)
C18 C19 C20 Br1 -178.08(11)
C19 C20 C21 C22 0.1(2)
Br1 C20 C21 C22 178.29(11)
C20 C21 C22 C17 -0.3(2)
C18 C17 C22 C21 0.2(2)
C1 C17 C22 C21 177.08(14)
C24 O5 C23 O4 4.2(2)
C24 O5 C23 C1 -176.11(13)
C17 C1 C23 O4 51.65(19)
C2 C1 C23 O4 -158.89(14)
C3 C1 C23 O4 -91.03(18)
C17 C1 C23 O5 -128.02(13)
C2 C1 C23 O5 21.44(18)
C3 C1 C23 O5 89.30(15)
